data_1513288
loop_
_publ_author_name
'Thuilliez, Julien'
'Ricard, Louis'
'Nief, Fran\,cois'
'Boisson, Fernande'
'Boisson, Christophe'

_publ_section_title
;
 ansa-Bis(fluorenyl)neodymium Catalysts for Cyclocopolymerization of
 Ethylene with Butadiene
;
_journal_issue 11
_journal_name_full Macromolecules
_journal_page_first 3774
_journal_paper_doi 10.1021/ma9003852
_journal_volume 42
_journal_year 2009
_chemical_formula_sum 'C56 H87 B2 Li Nd O3 Si'
_chemical_formula_weight 1009.14
_chemical_name_systematic
; 
 ? 
;
_space_group_IT_number 2
_symmetry_space_group_name_Hall '-P 1'
_symmetry_space_group_name_H-M 'P -1'
_atom_sites_solution_hydrogens geom
_atom_sites_solution_primary direct
_atom_sites_solution_secondary difmap
_audit_creation_method SHELXL-97
_cell_angle_alpha 75.0600(10)
_cell_angle_beta 71.0500(10)
_cell_angle_gamma 71.2000(10)
_cell_formula_units_Z 4
_cell_length_a 16.5340(10)
_cell_length_b 18.0490(10)
_cell_length_c 21.2150(10)
_cell_measurement_temperature 150(2)
_cell_volume 5584.9(5)
_computing_structure_refinement 'SHELXL-97 (Sheldrick, 1997)'
_computing_structure_solution 'SHELXS-97 (Sheldrick, 1990)'
_diffrn_ambient_temperature 150(2)
_diffrn_measured_fraction_theta_full 0.845
_diffrn_measured_fraction_theta_max 0.845
_diffrn_radiation_monochromator graphite
_diffrn_radiation_source 'fine-focus sealed tube'
_diffrn_radiation_type MoK\a
_diffrn_radiation_wavelength 0.71069
_diffrn_reflns_av_R_equivalents 0.0174
_diffrn_reflns_av_sigmaI/netI 0.0394
_diffrn_reflns_limit_h_max 19
_diffrn_reflns_limit_h_min -21
_diffrn_reflns_limit_k_max 22
_diffrn_reflns_limit_k_min -23
_diffrn_reflns_limit_l_max 22
_diffrn_reflns_limit_l_min -27
_diffrn_reflns_number 41244
_diffrn_reflns_theta_full 27.48
_diffrn_reflns_theta_max 27.48
_diffrn_reflns_theta_min 3.00
_exptl_absorpt_coefficient_mu 0.990
_exptl_absorpt_correction_T_max 0.8657
_exptl_absorpt_correction_T_min 0.8266
_exptl_absorpt_process_details 'Denzo/Scalepack (Otwinowski & Minor, 1996)'
_exptl_crystal_density_diffrn 1.200
_exptl_crystal_density_method 'not measured'
_exptl_crystal_F_000 2136
_exptl_crystal_size_max 0.20
_exptl_crystal_size_mid 0.18
_exptl_crystal_size_min 0.15
_refine_diff_density_max 5.332
_refine_diff_density_min -3.291
_refine_diff_density_rms 0.126
_refine_ls_extinction_method none
_refine_ls_goodness_of_fit_ref 1.112
_refine_ls_hydrogen_treatment mixed
_refine_ls_matrix_type full
_refine_ls_number_parameters 1183
_refine_ls_number_reflns 21641
_refine_ls_number_restraints 12
_refine_ls_restrained_S_all 1.113
_refine_ls_R_factor_all 0.1000
_refine_ls_R_factor_gt 0.0548
_refine_ls_shift/su_max 0.037
_refine_ls_shift/su_mean 0.000
_refine_ls_structure_factor_coef Fsqd
_refine_ls_weighting_details 'calc w=1/[\s^2^(Fo^2^)+(0.0467P)^2^+25.5589P] where P=(Fo^2^+2Fc^2^)/3'
_refine_ls_weighting_scheme calc
_refine_ls_wR_factor_gt 0.1261
_refine_ls_wR_factor_ref 0.1582
_reflns_number_gt 14863
_reflns_number_total 21641
_reflns_threshold_expression >2sigma(I)
_cod_data_source_file ma9003852sup1.cif
_cod_data_source_block ndflulio3
_cod_depositor_comments
;

2017-03-18
Z value and formula fixed to values more according to usual
chemical conventions.                 miguel
;
_cod_original_formula_sum 'C224 H348 B8 Li4 Nd4 O12 Si4'
_cod_original_formula_weight 4036.58
_cod_original_formula_units_Z 1
_cod_database_code 1513288

loop_
_symmetry_equiv_pos_as_xyz
'x, y, z'
'-x, -y, -z'

loop_
_atom_site_label
_atom_site_type_symbol
_atom_site_fract_x
_atom_site_fract_y
_atom_site_fract_z
_atom_site_U_iso_or_equiv
_atom_site_adp_type
_atom_site_occupancy
_atom_site_symmetry_multiplicity
_atom_site_calc_flag
_atom_site_refinement_flags
Nd1 Nd 0.08232(2) 0.263004(16) 0.894614(15) 0.03208(9) Uani 1 1 d .
Si1 Si 0.11186(9) 0.44168(8) 0.89351(7) 0.0252(3) Uani 1 1 d .
O1 O 0.0807(5) 0.0180(4) 0.8295(4) 0.0909(19) Uani 1 1 d .
O2 O 0.0136(5) 0.1003(4) 0.7032(3) 0.105(2) Uani 1 1 d D
O3 O -0.1241(4) 0.0893(4) 0.8503(4) 0.105(2) Uani 1 1 d .
C1 C 0.0307(3) 0.3892(3) 0.9556(2) 0.0276(11) Uani 1 1 d .
C2 C -0.0506(3) 0.3828(3) 0.9472(2) 0.0285(11) Uani 1 1 d .
C3 C -0.0997(4) 0.4222(3) 0.8989(3) 0.0326(12) Uani 1 1 d .
H3 H -0.0788 0.4608 0.8627 0.039 Uiso 1 1 calc R
C4 C -0.1777(4) 0.4055(3) 0.9034(3) 0.0365(12) Uani 1 1 d .
C5 C -0.2073(4) 0.3467(4) 0.9571(3) 0.0455(15) Uani 1 1 d .
H5 H -0.2619 0.3366 0.9612 0.055 Uiso 1 1 calc R
C6 C -0.1604(4) 0.3041(4) 1.0030(3) 0.0404(14) Uani 1 1 d .
H6 H -0.1808 0.2637 1.0374 0.049 Uiso 1 1 calc R
C7 C -0.0815(4) 0.3211(3) 0.9986(3) 0.0337(12) Uani 1 1 d .
C8 C -0.0213(3) 0.2890(3) 1.0405(3) 0.0317(11) Uani 1 1 d .
C9 C -0.0236(4) 0.2325(4) 1.1010(3) 0.0418(14) Uani 1 1 d .
H9 H -0.0670 0.2033 1.1172 0.050 Uiso 1 1 calc R
C10 C 0.0371(4) 0.2206(4) 1.1354(3) 0.0441(14) Uani 1 1 d .
H10 H 0.0353 0.1826 1.1759 0.053 Uiso 1 1 calc R
C11 C 0.1029(4) 0.2628(3) 1.1133(3) 0.0333(12) Uani 1 1 d .
C12 C 0.1085(3) 0.3155(3) 1.0530(2) 0.0295(11) Uani 1 1 d .
H12 H 0.1548 0.3415 1.0362 0.035 Uiso 1 1 calc R
C13 C 0.0456(3) 0.3312(3) 1.0156(2) 0.0287(11) Uani 1 1 d .
C14 C -0.2333(4) 0.4482(4) 0.8533(3) 0.0476(15) Uani 1 1 d .
C15 C -0.1835(5) 0.4967(4) 0.7914(3) 0.0601(19) Uani 1 1 d .
H15A H -0.1739 0.5403 0.8051 0.090 Uiso 1 1 calc R
H15B H -0.2186 0.5184 0.7582 0.090 Uiso 1 1 calc R
H15C H -0.1262 0.4623 0.7711 0.090 Uiso 1 1 calc R
C16 C -0.3173(5) 0.5047(5) 0.8879(4) 0.078(2) Uani 1 1 d .
H16A H -0.3509 0.4746 0.9272 0.117 Uiso 1 1 calc R
H16B H -0.3535 0.5318 0.8560 0.117 Uiso 1 1 calc R
H16C H -0.3014 0.5441 0.9026 0.117 Uiso 1 1 calc R
C17 C -0.2564(6) 0.3878(5) 0.8272(4) 0.069(2) Uani 1 1 d .
H17A H -0.2018 0.3501 0.8073 0.103 Uiso 1 1 calc R
H17B H -0.2886 0.4157 0.7928 0.103 Uiso 1 1 calc R
H17C H -0.2936 0.3589 0.8649 0.103 Uiso 1 1 calc R
C18 C 0.1618(4) 0.2517(4) 1.1598(3) 0.0388(13) Uani 1 1 d .
C19 C 0.2179(5) 0.1650(4) 1.1691(4) 0.0571(18) Uani 1 1 d .
H19A H 0.2573 0.1591 1.1970 0.086 Uiso 1 1 calc R
H19B H 0.2533 0.1509 1.1248 0.086 Uiso 1 1 calc R
H19C H 0.1787 0.1297 1.1915 0.086 Uiso 1 1 calc R
C20 C 0.1025(4) 0.2707(5) 1.2290(3) 0.0542(17) Uani 1 1 d .
H20A H 0.0687 0.3266 1.2241 0.081 Uiso 1 1 calc R
H20B H 0.1393 0.2610 1.2598 0.081 Uiso 1 1 calc R
H20C H 0.0615 0.2367 1.2473 0.081 Uiso 1 1 calc R
C21 C 0.2233(4) 0.3074(4) 1.1326(3) 0.0488(16) Uani 1 1 d .
H21A H 0.1879 0.3625 1.1250 0.073 Uiso 1 1 calc R
H21B H 0.2653 0.2939 1.0898 0.073 Uiso 1 1 calc R
H21C H 0.2559 0.3014 1.1656 0.073 Uiso 1 1 calc R
C22 C 0.1738(3) 0.3720(3) 0.8319(2) 0.0264(10) Uani 1 1 d .
C23 C 0.1504(3) 0.3715(3) 0.7716(2) 0.0287(11) Uani 1 1 d .
C24 C 0.0958(4) 0.4305(3) 0.7334(2) 0.0338(12) Uani 1 1 d .
H24 H 0.0617 0.4785 0.7498 0.041 Uiso 1 1 calc R
C25 C 0.0914(4) 0.4192(4) 0.6728(3) 0.0413(14) Uani 1 1 d .
C26 C 0.1371(4) 0.3438(4) 0.6520(3) 0.0500(17) Uani 1 1 d .
H26 H 0.1314 0.3343 0.6119 0.060 Uiso 1 1 calc R
C27 C 0.1886(4) 0.2852(4) 0.6881(3) 0.0439(15) Uani 1 1 d .
H27 H 0.2180 0.2357 0.6731 0.053 Uiso 1 1 calc R
C28 C 0.1984(4) 0.2979(3) 0.7475(3) 0.0340(12) Uani 1 1 d .
C29 C 0.2543(3) 0.2493(3) 0.7898(2) 0.0349(13) Uani 1 1 d .
C30 C 0.3198(4) 0.1800(4) 0.7861(3) 0.0474(15) Uani 1 1 d .
H30 H 0.3320 0.1516 0.7507 0.057 Uiso 1 1 calc R
C31 C 0.3672(4) 0.1516(4) 0.8321(3) 0.0542(17) Uani 1 1 d .
H31 H 0.4115 0.1027 0.8289 0.065 Uiso 1 1 calc R
C32 C 0.3531(4) 0.1926(4) 0.8857(3) 0.0492(16) Uani 1 1 d .
C33 C 0.2909(4) 0.2644(4) 0.8891(3) 0.0412(14) Uani 1 1 d .
H33 H 0.2810 0.2919 0.9246 0.049 Uiso 1 1 calc R
C34 C 0.2409(3) 0.2985(3) 0.8404(2) 0.0309(11) Uani 1 1 d .
C35 C 0.0437(4) 0.4858(5) 0.6254(3) 0.0538(17) Uani 1 1 d .
C36 C 0.0017(5) 0.5624(4) 0.6537(3) 0.0563(18) Uani 1 1 d .
H36A H -0.0400 0.5528 0.6980 0.084 Uiso 1 1 calc R
H36B H -0.0300 0.6024 0.6228 0.084 Uiso 1 1 calc R
H36C H 0.0480 0.5818 0.6587 0.084 Uiso 1 1 calc R
C37 C 0.1132(5) 0.5018(5) 0.5575(3) 0.076(3) Uani 1 1 d .
H37A H 0.0846 0.5450 0.5267 0.114 Uiso 1 1 calc R
H37B H 0.1388 0.4537 0.5371 0.114 Uiso 1 1 calc R
H37C H 0.1602 0.5170 0.5659 0.114 Uiso 1 1 calc R
C38 C -0.0277(5) 0.4595(6) 0.6114(4) 0.075(2) Uani 1 1 d .
H38A H -0.0693 0.4446 0.6544 0.112 Uiso 1 1 calc R
H38B H 0.0004 0.4138 0.5879 0.112 Uiso 1 1 calc R
H38C H -0.0599 0.5034 0.5831 0.112 Uiso 1 1 calc R
C39 C 0.4069(5) 0.1534(5) 0.9383(4) 0.068(2) Uani 1 1 d .
C40 C 0.3825(8) 0.0757(6) 0.9758(6) 0.122(4) Uani 1 1 d .
H40A H 0.3185 0.0868 0.9966 0.182 Uiso 1 1 calc R
H40B H 0.4140 0.0513 1.0111 0.182 Uiso 1 1 calc R
H40C H 0.3993 0.0393 0.9438 0.182 Uiso 1 1 calc R
C41 C 0.3850(6) 0.2048(6) 0.9905(4) 0.101(4) Uani 1 1 d .
H41A H 0.3210 0.2186 1.0109 0.152 Uiso 1 1 calc R
H41B H 0.4043 0.2534 0.9688 0.152 Uiso 1 1 calc R
H41C H 0.4157 0.1757 1.0256 0.152 Uiso 1 1 calc R
C42 C 0.5052(5) 0.1355(7) 0.9048(5) 0.106(4) Uani 1 1 d .
H42A H 0.5378 0.1116 0.9394 0.158 Uiso 1 1 calc R
H42B H 0.5210 0.1848 0.8797 0.158 Uiso 1 1 calc R
H42C H 0.5206 0.0984 0.8736 0.158 Uiso 1 1 calc R
C43 C 0.1861(4) 0.4632(4) 0.9332(3) 0.0401(13) Uani 1 1 d .
H43A H 0.1502 0.4878 0.9730 0.060 Uiso 1 1 calc R
H43B H 0.2191 0.4996 0.9004 0.060 Uiso 1 1 calc R
H43C H 0.2278 0.4136 0.9469 0.060 Uiso 1 1 calc R
C44 C 0.0574(4) 0.5418(3) 0.8520(3) 0.0372(13) Uani 1 1 d .
H44A H 0.0056 0.5388 0.8409 0.056 Uiso 1 1 calc R
H44B H 0.0995 0.5593 0.8104 0.056 Uiso 1 1 calc R
H44C H 0.0387 0.5799 0.8829 0.056 Uiso 1 1 calc R
C100 C 0.1777(12) 0.0174(12) 0.7853(10) 0.241(13) Uani 1 1 d .
H10A H 0.1983 -0.0155 0.7495 0.289 Uiso 1 1 calc R
H10B H 0.1855 0.0715 0.7655 0.289 Uiso 1 1 calc R
C101 C 0.2145(10) -0.0164(10) 0.8359(11) 0.180(8) Uani 1 1 d .
H10C H 0.2211 0.0256 0.8546 0.216 Uiso 1 1 calc R
H10D H 0.2746 -0.0498 0.8182 0.216 Uiso 1 1 calc R
C102 C 0.1553(17) -0.0745(8) 0.9007(15) 0.322(19) Uani 1 1 d .
H10E H 0.1671 -0.1286 0.8916 0.386 Uiso 1 1 calc R
H10F H 0.1644 -0.0774 0.9453 0.386 Uiso 1 1 calc R
C103 C 0.0726(9) -0.0260(8) 0.8937(7) 0.142(5) Uani 1 1 d .
H10G H 0.0316 -0.0593 0.9022 0.170 Uiso 1 1 calc R
H10H H 0.0476 0.0101 0.9274 0.170 Uiso 1 1 calc R
C104 C -0.0430(9) 0.1683(8) 0.6707(8) 0.36(2) Uani 1 1 d D
H10I H -0.0832 0.2064 0.7009 0.431 Uiso 1 1 calc R
H10J H -0.0754 0.1546 0.6453 0.431 Uiso 1 1 calc R
C105 C 0.0395(13) 0.1910(10) 0.6281(10) 0.201(9) Uani 1 1 d D
H10K H 0.0775 0.1863 0.6568 0.301 Uiso 1 1 calc R
H10L H 0.0244 0.2460 0.6047 0.301 Uiso 1 1 calc R
H10M H 0.0710 0.1556 0.5947 0.301 Uiso 1 1 calc R
C106 C 0.0297(8) 0.0310(7) 0.6746(5) 0.109(4) Uani 1 1 d .
H10N H -0.0073 0.0452 0.6426 0.130 Uiso 1 1 calc R
H10P H 0.0924 0.0180 0.6480 0.130 Uiso 1 1 calc R
C107 C 0.0129(10) -0.0394(7) 0.7207(6) 0.136(5) Uani 1 1 d .
H10Q H 0.0449 -0.0520 0.7554 0.205 Uiso 1 1 calc R
H10R H 0.0331 -0.0838 0.6959 0.205 Uiso 1 1 calc R
H10S H -0.0508 -0.0305 0.7424 0.205 Uiso 1 1 calc R
C108 C -0.1651(8) 0.0309(8) 0.8635(8) 0.144(5) Uani 1 1 d .
H10T H -0.1375 -0.0169 0.8922 0.173 Uiso 1 1 calc R
H10U H -0.1632 0.0161 0.8211 0.173 Uiso 1 1 calc R
C109 C -0.2580(9) 0.0674(10) 0.9000(10) 0.262(14) Uani 1 1 d .
H10V H -0.3005 0.0538 0.8839 0.315 Uiso 1 1 calc R
H10W H -0.2681 0.0476 0.9492 0.315 Uiso 1 1 calc R
C110 C -0.2700(11) 0.1534(10) 0.8858(8) 0.198(9) Uani 1 1 d .
H11A H -0.2905 0.1795 0.8445 0.237 Uiso 1 1 calc R
H11B H -0.3090 0.1797 0.9246 0.237 Uiso 1 1 calc R
C111 C -0.1931(12) 0.1475(14) 0.878(2) 0.48(3) Uani 1 1 d .
H11C H -0.1865 0.1459 0.9227 0.579 Uiso 1 1 calc R
H11D H -0.1822 0.1983 0.8499 0.579 Uiso 1 1 calc R
B1 B 0.1405(7) 0.1232(4) 0.9597(4) 0.064(2) Uani 1 1 d .
H1BA H 0.1696 0.1296 0.9057 0.077 Uiso 1 1 d R
H1BB H 0.0633 0.1378 0.9685 0.077 Uiso 1 1 d R
H1BC H 0.1443 0.1746 0.9746 0.077 Uiso 1 1 d R
H1BD H 0.1656 0.0694 0.9828 0.077 Uiso 1 1 d R
B2 B -0.0052(5) 0.2283(5) 0.8254(4) 0.0519(19) Uani 1 1 d .
H2BA H -0.0342 0.2208 0.8793 0.062 Uiso 1 1 d R
H2BB H -0.0438 0.2204 0.7975 0.062 Uiso 1 1 d R
H2BC H 0.0607 0.1835 0.8225 0.062 Uiso 1 1 d R
H2BD H -0.0036 0.2897 0.8095 0.062 Uiso 1 1 d R
Li1 Li -0.0089(9) 0.1016(7) 0.7988(6) 0.064(3) Uani 1 1 d .
Nd2A Nd 0.58923(2) 0.247222(18) 0.41619(2) 0.04810(11) Uani 1 1 d .
Si2 Si 0.63119(10) 0.05323(8) 0.40534(7) 0.0288(3) Uani 1 1 d .
O4 O 0.5278(5) 0.5259(5) 0.1963(4) 0.113(3) Uani 1 1 d D
O5 O 0.3817(4) 0.5734(3) 0.3349(3) 0.095(2) Uani 1 1 d .
O6 O 0.5793(5) 0.5381(4) 0.3190(5) 0.112(2) Uani 1 1 d .
C45 C 0.6822(4) 0.1296(3) 0.3419(2) 0.0351(12) Uani 1 1 d .
C46 C 0.7483(4) 0.1623(3) 0.3482(3) 0.0361(13) Uani 1 1 d .
C47 C 0.7906(5) 0.1478(5) 0.4001(3) 0.063(2) Uani 1 1 d .
H47 H 0.7769 0.1098 0.4395 0.075 Uiso 1 1 calc R
C48 C 0.8524(5) 0.1887(5) 0.3942(3) 0.068(2) Uani 1 1 d .
C49 C 0.8699(4) 0.2460(5) 0.3365(3) 0.058(2) Uani 1 1 d .
H49 H 0.9123 0.2734 0.3320 0.070 Uiso 1 1 calc R
C50 C 0.8286(4) 0.2636(4) 0.2869(3) 0.0469(16) Uani 1 1 d .
H50 H 0.8428 0.3026 0.2484 0.056 Uiso 1 1 calc R
C51 C 0.7649(4) 0.2251(3) 0.2914(3) 0.0424(15) Uani 1 1 d .
C52 C 0.7153(4) 0.2281(3) 0.2477(3) 0.0388(13) Uani 1 1 d .
C53 C 0.7102(4) 0.2743(4) 0.1841(4) 0.064(2) Uani 1 1 d .
H53 H 0.7445 0.3118 0.1640 0.076 Uiso 1 1 calc R
C54 C 0.6564(5) 0.2657(5) 0.1512(4) 0.076(3) Uani 1 1 d .
H54 H 0.6531 0.2980 0.1085 0.091 Uiso 1 1 calc R
C55 C 0.6058(4) 0.2100(5) 0.1789(3) 0.0539(18) Uani 1 1 d .
C56 C 0.6083(3) 0.1651(4) 0.2418(3) 0.0363(13) Uani 1 1 d .
H56 H 0.5722 0.1289 0.2615 0.044 Uiso 1 1 calc R
C57 C 0.6635(3) 0.1719(3) 0.2774(2) 0.0313(11) Uani 1 1 d .
C58 C 0.9007(7) 0.1726(8) 0.4491(4) 0.111(4) Uani 1 1 d U
C59 C 0.8713(9) 0.1148(11) 0.5074(5) 0.185(7) Uani 1 1 d U
H59A H 0.9023 0.1083 0.5415 0.278 Uiso 1 1 calc R
H59B H 0.8845 0.0637 0.4931 0.278 Uiso 1 1 calc R
H59C H 0.8073 0.1337 0.5266 0.278 Uiso 1 1 calc R
C60 C 0.9989(7) 0.1499(9) 0.4183(5) 0.137(5) Uani 1 1 d U
H60A H 1.0161 0.0990 0.4028 0.206 Uiso 1 1 calc R
H60B H 1.0297 0.1450 0.4522 0.206 Uiso 1 1 calc R
H60C H 1.0150 0.1910 0.3799 0.206 Uiso 1 1 calc R
C61 C 0.8779(10) 0.2536(11) 0.4746(6) 0.181(6) Uani 1 1 d U
H61A H 0.9107 0.2466 0.5077 0.272 Uiso 1 1 calc R
H61B H 0.8142 0.2702 0.4958 0.272 Uiso 1 1 calc R
H61C H 0.8946 0.2945 0.4362 0.272 Uiso 1 1 calc R
C62 C 0.5500(4) 0.2018(6) 0.1365(3) 0.071(3) Uani 1 1 d .
C63 C 0.6103(6) 0.1853(8) 0.0660(4) 0.118(5) Uani 1 1 d .
H63A H 0.5747 0.1811 0.0387 0.178 Uiso 1 1 calc R
H63B H 0.6562 0.1354 0.0712 0.178 Uiso 1 1 calc R
H63C H 0.6384 0.2289 0.0435 0.178 Uiso 1 1 calc R
C64 C 0.4769(5) 0.2798(7) 0.1282(5) 0.099(4) Uani 1 1 d .
H64A H 0.4384 0.2902 0.1728 0.148 Uiso 1 1 calc R
H64B H 0.4417 0.2748 0.1009 0.148 Uiso 1 1 calc R
H64C H 0.5043 0.3238 0.1055 0.148 Uiso 1 1 calc R
C65 C 0.5068(5) 0.1332(6) 0.1685(3) 0.075(3) Uani 1 1 d .
H65A H 0.4669 0.1422 0.2131 0.112 Uiso 1 1 calc R
H65B H 0.5527 0.0834 0.1735 0.112 Uiso 1 1 calc R
H65C H 0.4729 0.1299 0.1395 0.112 Uiso 1 1 calc R
C66 C 0.5512(3) 0.1094(3) 0.4726(2) 0.0274(11) Uani 1 1 d .
C67 C 0.5658(4) 0.1229(3) 0.5322(3) 0.0307(11) Uani 1 1 d .
C68 C 0.6303(4) 0.0810(3) 0.5686(3) 0.0324(12) Uani 1 1 d .
H68 H 0.6778 0.0391 0.5510 0.039 Uiso 1 1 calc R
C69 C 0.6253(4) 0.1000(3) 0.6289(3) 0.0391(13) Uani 1 1 d .
C70 C 0.5551(4) 0.1650(4) 0.6533(3) 0.0444(14) Uani 1 1 d .
H70 H 0.5522 0.1792 0.6943 0.053 Uiso 1 1 calc R
C71 C 0.4922(4) 0.2071(3) 0.6201(3) 0.0412(14) Uani 1 1 d .
H71 H 0.4462 0.2501 0.6374 0.049 Uiso 1 1 calc R
C72 C 0.4963(4) 0.1860(3) 0.5593(3) 0.0331(12) Uani 1 1 d .
C73 C 0.4346(4) 0.2130(3) 0.5186(3) 0.0334(12) Uani 1 1 d .
C74 C 0.3520(4) 0.2698(3) 0.5248(3) 0.0396(13) Uani 1 1 d .
H74 H 0.3297 0.3005 0.5600 0.047 Uiso 1 1 calc R
C75 C 0.3045(4) 0.2806(4) 0.4800(3) 0.0397(13) Uani 1 1 d .
H75 H 0.2484 0.3183 0.4850 0.048 Uiso 1 1 calc R
C76 C 0.3363(3) 0.2372(3) 0.4259(3) 0.0343(12) Uani 1 1 d .
C77 C 0.4164(3) 0.1812(3) 0.4194(2) 0.0306(11) Uani 1 1 d .
H77 H 0.4384 0.1528 0.3828 0.037 Uiso 1 1 calc R
C78 C 0.4676(3) 0.1649(3) 0.4669(2) 0.0280(11) Uani 1 1 d .
C79 C 0.6859(4) 0.0507(4) 0.6749(3) 0.0490(16) Uani 1 1 d .
C80 C 0.6280(5) 0.0128(5) 0.7403(3) 0.075(2) Uani 1 1 d .
H80A H 0.6646 -0.0177 0.7713 0.113 Uiso 1 1 calc R
H80B H 0.6023 -0.0226 0.7292 0.113 Uiso 1 1 calc R
H80C H 0.5804 0.0547 0.7618 0.113 Uiso 1 1 calc R
C81 C 0.7577(5) -0.0165(5) 0.6435(3) 0.064(2) Uani 1 1 d .
H81A H 0.7956 0.0055 0.6015 0.096 Uiso 1 1 calc R
H81B H 0.7303 -0.0515 0.6336 0.096 Uiso 1 1 calc R
H81C H 0.7934 -0.0470 0.6752 0.096 Uiso 1 1 calc R
C82 C 0.7288(6) 0.1046(6) 0.6913(5) 0.086(3) Uani 1 1 d .
H82A H 0.7589 0.1337 0.6491 0.129 Uiso 1 1 calc R
H82B H 0.7720 0.0722 0.7167 0.129 Uiso 1 1 calc R
H82C H 0.6830 0.1425 0.7185 0.129 Uiso 1 1 calc R
C83 C 0.2793(4) 0.2543(4) 0.3770(3) 0.0468(15) Uani 1 1 d .
C84 C 0.2566(5) 0.3432(5) 0.3479(4) 0.070(2) Uani 1 1 d .
H84A H 0.3114 0.3597 0.3248 0.104 Uiso 1 1 calc R
H84B H 0.2222 0.3734 0.3847 0.104 Uiso 1 1 calc R
H84C H 0.2216 0.3534 0.3156 0.104 Uiso 1 1 calc R
C85 C 0.3274(5) 0.2086(6) 0.3183(3) 0.071(2) Uani 1 1 d .
H85A H 0.3404 0.1514 0.3359 0.107 Uiso 1 1 calc R
H85B H 0.3829 0.2234 0.2940 0.107 Uiso 1 1 calc R
H85C H 0.2899 0.2216 0.2875 0.107 Uiso 1 1 calc R
C86 C 0.1932(4) 0.2293(5) 0.4154(3) 0.0568(18) Uani 1 1 d .
H86A H 0.2076 0.1729 0.4356 0.085 Uiso 1 1 calc R
H86B H 0.1576 0.2378 0.3839 0.085 Uiso 1 1 calc R
H86C H 0.1596 0.2612 0.4511 0.085 Uiso 1 1 calc R
C87 C 0.5770(4) 0.0040(3) 0.3691(3) 0.0419(14) Uani 1 1 d .
H87A H 0.5237 0.0421 0.3583 0.063 Uiso 1 1 calc R
H87B H 0.5606 -0.0414 0.4021 0.063 Uiso 1 1 calc R
H87C H 0.6183 -0.0145 0.3278 0.063 Uiso 1 1 calc R
C88 C 0.7163(4) -0.0310(4) 0.4392(3) 0.0485(15) Uani 1 1 d .
H88A H 0.6865 -0.0644 0.4782 0.073 Uiso 1 1 calc R
H88B H 0.7540 -0.0097 0.4533 0.073 Uiso 1 1 calc R
H88C H 0.7528 -0.0628 0.4039 0.073 Uiso 1 1 calc R
C112 C 0.5660(10) 0.5527(9) 0.3843(10) 0.159(6) Uani 1 1 d .
H11E H 0.5440 0.5100 0.4189 0.190 Uiso 1 1 calc R
H11F H 0.5213 0.6039 0.3912 0.190 Uiso 1 1 calc R
C113 C 0.6483(16) 0.5553(9) 0.3906(14) 0.280(17) Uani 1 1 d .
H11G H 0.6537 0.5353 0.4375 0.336 Uiso 1 1 calc R
H11H H 0.6568 0.6095 0.3757 0.336 Uiso 1 1 calc R
C114 C 0.7154(11) 0.4966(11) 0.3402(10) 0.204(10) Uani 1 1 d .
H11I H 0.7740 0.5083 0.3232 0.245 Uiso 1 1 calc R
H11J H 0.7230 0.4407 0.3634 0.245 Uiso 1 1 calc R
C115 C 0.6773(10) 0.5099(13) 0.2873(8) 0.209(10) Uani 1 1 d .
H11K H 0.6913 0.4604 0.2695 0.251 Uiso 1 1 calc R
H11L H 0.6985 0.5509 0.2501 0.251 Uiso 1 1 calc R
C116 C 0.5493(15) 0.4670(12) 0.1622(7) 0.209(10) Uani 1 1 d .
H11M H 0.4978 0.4447 0.1745 0.251 Uiso 1 1 calc R
H11N H 0.5983 0.4245 0.1769 0.251 Uiso 1 1 calc R
C117 C 0.5762(11) 0.4889(10) 0.0895(6) 0.143(5) Uani 1 1 d D
H11P H 0.6399 0.4642 0.0711 0.172 Uiso 1 1 calc R
H11Q H 0.5410 0.4734 0.0677 0.172 Uiso 1 1 calc R
C118 C 0.5588(14) 0.5722(14) 0.0804(11) 0.225(12) Uani 1 1 d D
H11R H 0.5025 0.5976 0.0672 0.270 Uiso 1 1 calc R
H11S H 0.6070 0.5903 0.0438 0.270 Uiso 1 1 calc R
C119 C 0.5513(15) 0.5991(13) 0.1544(10) 0.262(13) Uani 1 1 d D
H11T H 0.6082 0.6037 0.1568 0.314 Uiso 1 1 calc R
H11U H 0.5038 0.6479 0.1641 0.314 Uiso 1 1 calc R
C120 C 0.3565(9) 0.6592(6) 0.3195(8) 0.137(5) Uani 1 1 d .
H12A H 0.3706 0.6793 0.2703 0.164 Uiso 1 1 calc R
H12B H 0.3836 0.6834 0.3416 0.164 Uiso 1 1 calc R
C121 C 0.2551(15) 0.6716(16) 0.3521(11) 0.270(15) Uani 1 1 d .
H12C H 0.2216 0.6986 0.3177 0.325 Uiso 1 1 calc R
H12D H 0.2344 0.7038 0.3884 0.325 Uiso 1 1 calc R
C122 C 0.2422(16) 0.577(2) 0.3844(12) 0.31(2) Uani 1 1 d .
H12E H 0.1990 0.5742 0.4294 0.374 Uiso 1 1 calc R
H12F H 0.2240 0.5567 0.3534 0.374 Uiso 1 1 calc R
C123 C 0.3154(8) 0.5425(8) 0.3880(9) 0.152(7) Uani 1 1 d .
H12G H 0.3255 0.4858 0.3863 0.183 Uiso 1 1 calc R
H12H H 0.3215 0.5455 0.4321 0.183 Uiso 1 1 calc R
B3 B 0.4989(5) 0.3654(4) 0.3399(4) 0.0524(19) Uani 1 1 d .
H3BA H 0.4571 0.4111 0.3133 0.063 Uiso 1 1 d R
H3BB H 0.5603 0.3832 0.3347 0.063 Uiso 1 1 d R
H3BC H 0.4611 0.3576 0.3989 0.063 Uiso 1 1 d R
H3BD H 0.5144 0.3133 0.3285 0.063 Uiso 1 1 d R
B4 B 0.6355(9) 0.3275(6) 0.4769(6) 0.105(4) Uani 1 1 d .
H4BA H 0.6647 0.3329 0.4197 0.126 Uiso 1 1 d R
H4BB H 0.5644 0.3501 0.4810 0.126 Uiso 1 1 d R
H4BC H 0.6542 0.2622 0.4943 0.126 Uiso 1 1 d R
H4BD H 0.6607 0.3549 0.4967 0.126 Uiso 1 1 d R
Li2 Li 0.4954(9) 0.5102(7) 0.2946(7) 0.072(4) Uani 1 1 d .

loop_
_atom_site_aniso_label
_atom_site_aniso_U_11
_atom_site_aniso_U_22
_atom_site_aniso_U_33
_atom_site_aniso_U_23
_atom_site_aniso_U_13
_atom_site_aniso_U_12
Nd1 0.03662(18) 0.02509(15) 0.03623(16) -0.00734(11) -0.00865(12) -0.00965(13)
Si1 0.0292(7) 0.0227(7) 0.0233(6) -0.0046(5) -0.0083(5) -0.0043(6)
O1 0.099(5) 0.064(4) 0.104(5) -0.034(4) -0.034(4) 0.009(3)
O2 0.133(6) 0.100(5) 0.086(4) -0.043(4) -0.057(5) 0.016(5)
O3 0.074(4) 0.062(4) 0.163(7) -0.041(4) 0.018(4) -0.029(3)
C1 0.032(3) 0.027(3) 0.023(2) -0.0073(19) -0.008(2) -0.003(2)
C2 0.032(3) 0.030(3) 0.021(2) -0.006(2) -0.008(2) -0.004(2)
C3 0.035(3) 0.033(3) 0.027(3) -0.004(2) -0.009(2) -0.005(2)
C4 0.035(3) 0.042(3) 0.032(3) -0.005(2) -0.012(2) -0.006(3)
C5 0.033(3) 0.064(4) 0.041(3) -0.006(3) -0.008(3) -0.020(3)
C6 0.035(3) 0.055(4) 0.031(3) 0.005(3) -0.010(2) -0.021(3)
C7 0.035(3) 0.035(3) 0.032(3) -0.006(2) -0.010(2) -0.009(2)
C8 0.030(3) 0.034(3) 0.029(3) -0.001(2) -0.010(2) -0.008(2)
C9 0.046(4) 0.050(4) 0.030(3) 0.009(2) -0.012(3) -0.024(3)
C10 0.053(4) 0.047(4) 0.028(3) 0.009(2) -0.016(3) -0.013(3)
C11 0.033(3) 0.035(3) 0.027(3) -0.005(2) -0.010(2) -0.001(2)
C12 0.031(3) 0.033(3) 0.022(2) -0.006(2) -0.006(2) -0.005(2)
C13 0.036(3) 0.027(3) 0.022(2) -0.0074(19) -0.010(2) -0.003(2)
C14 0.042(4) 0.057(4) 0.048(4) -0.003(3) -0.025(3) -0.010(3)
C15 0.072(5) 0.064(5) 0.054(4) 0.009(3) -0.039(4) -0.021(4)
C16 0.053(5) 0.090(6) 0.085(6) -0.014(5) -0.033(4) 0.004(5)
C17 0.091(6) 0.072(5) 0.066(5) 0.002(4) -0.053(4) -0.029(5)
C18 0.043(3) 0.045(3) 0.026(3) -0.002(2) -0.017(2) -0.002(3)
C19 0.055(4) 0.050(4) 0.057(4) -0.001(3) -0.028(3) 0.005(3)
C20 0.052(4) 0.077(5) 0.028(3) -0.008(3) -0.018(3) -0.003(4)
C21 0.049(4) 0.064(4) 0.039(3) -0.006(3) -0.025(3) -0.010(3)
C22 0.030(3) 0.026(3) 0.022(2) -0.0018(19) -0.006(2) -0.008(2)
C23 0.031(3) 0.035(3) 0.020(2) -0.008(2) -0.001(2) -0.010(2)
C24 0.031(3) 0.042(3) 0.026(3) -0.011(2) -0.004(2) -0.006(3)
C25 0.037(3) 0.059(4) 0.025(3) -0.008(3) -0.006(2) -0.011(3)
C26 0.048(4) 0.077(5) 0.029(3) -0.027(3) -0.004(3) -0.015(4)
C27 0.040(3) 0.051(4) 0.039(3) -0.026(3) -0.002(3) -0.003(3)
C28 0.031(3) 0.035(3) 0.035(3) -0.014(2) -0.001(2) -0.008(2)
C29 0.019(3) 0.052(3) 0.014(2) -0.007(2) 0.0012(19) 0.014(2)
C30 0.048(4) 0.038(3) 0.044(3) -0.019(3) -0.005(3) 0.007(3)
C31 0.045(4) 0.041(4) 0.055(4) -0.018(3) -0.006(3) 0.017(3)
C32 0.042(4) 0.042(4) 0.045(3) -0.007(3) -0.010(3) 0.011(3)
C33 0.038(3) 0.042(3) 0.033(3) -0.005(2) -0.008(2) 0.000(3)
C34 0.031(3) 0.031(3) 0.025(2) -0.003(2) -0.005(2) -0.005(2)
C35 0.051(4) 0.080(5) 0.027(3) -0.008(3) -0.016(3) -0.006(4)
C36 0.053(4) 0.067(5) 0.037(3) 0.007(3) -0.020(3) -0.004(4)
C37 0.076(5) 0.101(7) 0.027(3) 0.002(4) -0.017(3) 0.002(5)
C38 0.058(5) 0.117(7) 0.056(4) -0.033(5) -0.032(4) -0.002(5)
C39 0.051(4) 0.071(5) 0.056(4) -0.013(4) -0.026(3) 0.031(4)
C40 0.130(10) 0.090(8) 0.131(9) 0.037(7) -0.080(8) -0.008(7)
C41 0.092(7) 0.117(8) 0.066(5) -0.023(5) -0.052(5) 0.048(6)
C42 0.053(5) 0.158(10) 0.084(6) -0.044(7) -0.031(5) 0.032(6)
C43 0.052(4) 0.042(3) 0.035(3) -0.004(2) -0.016(3) -0.022(3)
C44 0.050(4) 0.026(3) 0.036(3) -0.002(2) -0.017(3) -0.007(3)
C100 0.172(17) 0.29(2) 0.208(18) -0.166(18) -0.113(15) 0.176(17)
C101 0.146(13) 0.152(14) 0.28(2) -0.180(16) -0.057(15) 0.017(11)
C102 0.44(3) 0.070(8) 0.65(5) 0.018(17) -0.49(4) -0.023(14)
C103 0.153(12) 0.133(11) 0.156(13) -0.008(10) -0.117(11) 0.004(9)
C104 0.16(2) 0.72(7) 0.30(3) -0.38(4) -0.04(2) -0.05(3)
C105 0.209(18) 0.182(16) 0.26(2) -0.087(15) -0.007(16) -0.136(15)
C106 0.120(9) 0.140(10) 0.080(6) -0.071(7) 0.015(6) -0.054(8)
C107 0.201(14) 0.110(9) 0.096(8) -0.041(7) 0.020(8) -0.079(10)
C108 0.104(10) 0.103(9) 0.200(15) -0.005(9) -0.013(9) -0.038(8)
C109 0.075(9) 0.183(16) 0.32(2) 0.151(17) 0.031(11) 0.008(10)
C110 0.150(15) 0.140(14) 0.164(14) 0.036(11) 0.039(11) 0.017(11)
C111 0.109(13) 0.27(3) 1.02(9) -0.38(4) 0.20(3) -0.131(17)
B1 0.098(7) 0.028(4) 0.065(5) 0.001(3) -0.028(5) -0.013(4)
B2 0.063(5) 0.059(5) 0.050(4) -0.017(4) -0.017(4) -0.030(4)
Li1 0.075(9) 0.050(7) 0.060(7) -0.018(6) -0.007(6) -0.011(6)
Nd2A 0.0442(2) 0.02528(17) 0.0798(3) -0.00199(16) -0.02187(18) -0.01566(15)
Si2 0.0295(8) 0.0280(7) 0.0290(7) -0.0040(6) -0.0046(6) -0.0115(6)
O4 0.088(5) 0.125(6) 0.086(5) 0.008(4) 0.016(4) -0.036(5)
O5 0.074(4) 0.053(3) 0.124(5) -0.020(3) 0.021(4) -0.015(3)
O6 0.118(6) 0.094(5) 0.142(7) 0.003(5) -0.042(5) -0.063(5)
C45 0.042(3) 0.047(3) 0.023(3) -0.004(2) -0.006(2) -0.025(3)
C46 0.037(3) 0.049(3) 0.027(3) -0.011(2) 0.004(2) -0.027(3)
C47 0.072(5) 0.117(6) 0.027(3) -0.008(3) -0.006(3) -0.072(5)
C48 0.068(5) 0.133(7) 0.031(3) -0.021(4) 0.003(3) -0.075(5)
C49 0.056(4) 0.095(5) 0.044(4) -0.032(4) 0.011(3) -0.056(4)
C50 0.043(4) 0.051(4) 0.049(4) -0.013(3) 0.006(3) -0.030(3)
C51 0.046(3) 0.033(3) 0.052(3) -0.016(3) 0.005(3) -0.026(3)
C52 0.024(3) 0.034(3) 0.044(3) 0.003(2) 0.002(2) -0.007(2)
C53 0.041(4) 0.066(5) 0.069(5) 0.026(4) -0.014(3) -0.025(4)
C54 0.046(4) 0.110(7) 0.061(5) 0.043(4) -0.026(4) -0.042(4)
C55 0.029(3) 0.094(5) 0.033(3) 0.007(3) -0.009(2) -0.023(3)
C56 0.027(3) 0.052(3) 0.029(3) -0.007(2) -0.001(2) -0.014(3)
C57 0.026(3) 0.034(3) 0.028(3) -0.009(2) 0.001(2) -0.005(2)
C58 0.114(6) 0.241(11) 0.033(4) -0.012(5) -0.007(4) -0.142(8)
C59 0.201(13) 0.380(17) 0.057(6) 0.071(9) -0.070(7) -0.232(15)
C60 0.110(7) 0.275(15) 0.067(6) 0.016(7) -0.041(5) -0.121(8)
C61 0.210(13) 0.335(14) 0.092(8) -0.101(10) -0.015(9) -0.170(12)
C62 0.033(4) 0.145(8) 0.031(3) 0.006(4) -0.008(3) -0.036(5)
C63 0.056(5) 0.271(15) 0.034(4) -0.027(6) -0.002(4) -0.059(7)
C64 0.055(5) 0.160(10) 0.077(6) 0.029(6) -0.035(4) -0.044(6)
C65 0.061(5) 0.138(8) 0.040(4) -0.015(4) -0.018(3) -0.042(5)
C66 0.026(3) 0.025(2) 0.027(2) -0.0028(19) -0.004(2) -0.006(2)
C67 0.038(3) 0.026(3) 0.030(3) 0.000(2) -0.010(2) -0.014(2)
C68 0.029(3) 0.034(3) 0.031(3) 0.000(2) -0.007(2) -0.010(2)
C69 0.044(3) 0.041(3) 0.035(3) 0.003(2) -0.016(3) -0.018(3)
C70 0.055(4) 0.047(4) 0.038(3) -0.011(3) -0.021(3) -0.010(3)
C71 0.053(4) 0.035(3) 0.039(3) -0.014(2) -0.020(3) -0.002(3)
C72 0.037(3) 0.030(3) 0.036(3) -0.002(2) -0.013(2) -0.011(2)
C73 0.031(3) 0.036(3) 0.033(3) -0.006(2) -0.007(2) -0.009(2)
C74 0.037(3) 0.037(3) 0.039(3) -0.013(2) -0.003(3) -0.005(3)
C75 0.027(3) 0.041(3) 0.042(3) -0.004(3) -0.006(2) -0.001(3)
C76 0.028(3) 0.040(3) 0.031(3) 0.002(2) -0.006(2) -0.012(3)
C77 0.031(3) 0.035(3) 0.026(3) -0.004(2) -0.005(2) -0.013(2)
C78 0.027(3) 0.029(3) 0.028(2) -0.003(2) -0.006(2) -0.010(2)
C79 0.049(4) 0.062(4) 0.031(3) 0.005(3) -0.019(3) -0.010(3)
C80 0.067(5) 0.087(6) 0.039(4) 0.014(4) -0.008(3) -0.001(4)
C81 0.047(4) 0.077(5) 0.043(4) 0.007(3) -0.017(3) 0.008(4)
C82 0.075(6) 0.123(8) 0.082(6) -0.015(5) -0.054(5) -0.024(6)
C83 0.031(3) 0.065(4) 0.042(3) 0.006(3) -0.014(3) -0.017(3)
C84 0.054(5) 0.079(5) 0.067(5) 0.027(4) -0.032(4) -0.021(4)
C85 0.045(4) 0.134(8) 0.040(4) -0.017(4) -0.019(3) -0.022(5)
C86 0.037(4) 0.081(5) 0.054(4) 0.002(4) -0.017(3) -0.022(4)
C87 0.042(3) 0.037(3) 0.052(4) -0.015(3) -0.007(3) -0.016(3)
C88 0.045(4) 0.043(4) 0.049(4) -0.011(3) -0.014(3) 0.004(3)
C112 0.163(14) 0.114(11) 0.235(19) -0.043(12) -0.115(14) -0.012(10)
C113 0.32(3) 0.088(10) 0.58(5) -0.116(18) -0.37(3) 0.048(14)
C114 0.148(14) 0.205(18) 0.27(2) 0.135(17) -0.101(15) -0.144(14)
C115 0.122(12) 0.36(3) 0.166(14) 0.061(16) -0.039(11) -0.178(16)
C116 0.29(3) 0.20(2) 0.083(10) -0.012(11) -0.056(12) -0.001(18)
C117 0.175(14) 0.191(16) 0.072(8) 0.000(9) -0.029(8) -0.079(13)
C118 0.181(18) 0.28(3) 0.19(2) 0.11(2) -0.070(16) -0.121(19)
C119 0.25(2) 0.26(2) 0.162(17) 0.114(17) 0.017(16) -0.108(19)
C120 0.135(11) 0.059(6) 0.201(14) -0.050(8) -0.042(10) 0.015(7)
C121 0.23(2) 0.32(3) 0.19(2) -0.14(2) -0.085(18) 0.14(2)
C122 0.18(2) 0.54(5) 0.20(2) 0.16(3) -0.090(18) -0.21(3)
C123 0.076(8) 0.109(10) 0.202(16) -0.037(10) 0.045(9) -0.005(8)
B3 0.045(4) 0.030(4) 0.069(5) -0.003(3) -0.005(4) -0.006(3)
B4 0.169(13) 0.080(7) 0.116(9) 0.008(6) -0.067(9) -0.087(9)
Li2 0.060(8) 0.051(7) 0.084(9) -0.002(6) 0.005(7) -0.019(6)

loop_
_atom_type_symbol
_atom_type_description
_atom_type_scat_dispersion_real
_atom_type_scat_dispersion_imag
_atom_type_scat_source
C C 0.0033 0.0016 'International Tables Vol C Tables 4.2.6.8 and 6.1.1.4'
H H 0.0000 0.0000 'International Tables Vol C Tables 4.2.6.8 and 6.1.1.4'
B B 0.0013 0.0007 'International Tables Vol C Tables 4.2.6.8 and 6.1.1.4'
Li Li -0.0003 0.0001 'International Tables Vol C Tables 4.2.6.8 and 6.1.1.4'
Nd Nd -0.1943 3.0179 'International Tables Vol C Tables 4.2.6.8 and 6.1.1.4'
O O 0.0106 0.0060 'International Tables Vol C Tables 4.2.6.8 and 6.1.1.4'
Si Si 0.0817 0.0704 'International Tables Vol C Tables 4.2.6.8 and 6.1.1.4'

loop_
_geom_angle_atom_site_label_1
_geom_angle_atom_site_label_2
_geom_angle_atom_site_label_3
_geom_angle
B1 Nd1 B2 100.3(3)
B1 Nd1 C1 119.4(2)
B2 Nd1 C1 126.7(2)
B1 Nd1 C22 126.6(2)
B2 Nd1 C22 117.7(2)
C1 Nd1 C22 65.98(15)
B1 Nd1 C2 126.4(2)
B2 Nd1 C2 96.8(2)
C1 Nd1 C2 31.36(15)
C22 Nd1 C2 86.63(15)
B1 Nd1 C34 96.7(2)
B2 Nd1 C34 124.6(2)
C1 Nd1 C34 86.51(15)
C22 Nd1 C34 31.00(15)
C2 Nd1 C34 113.86(15)
B1 Nd1 C13 89.8(2)
B2 Nd1 C13 139.2(2)
C1 Nd1 C13 29.71(14)
C22 Nd1 C13 84.87(14)
C2 Nd1 C13 48.18(14)
C34 Nd1 C13 92.67(15)
B1 Nd1 C7 99.5(2)
B2 Nd1 C7 93.0(2)
C1 Nd1 C7 49.21(15)
C22 Nd1 C7 113.46(15)
C2 Nd1 C7 28.94(14)
C34 Nd1 C7 135.14(15)
C13 Nd1 C7 46.18(15)
B1 Nd1 C23 137.8(2)
B2 Nd1 C23 88.51(19)
C1 Nd1 C23 84.74(14)
C22 Nd1 C23 29.31(14)
C2 Nd1 C23 92.70(14)
C34 Nd1 C23 47.39(15)
C13 Nd1 C23 110.11(13)
C7 Nd1 C23 121.38(14)
B1 Nd1 C29 91.2(2)
B2 Nd1 C29 97.4(2)
C1 Nd1 C29 114.51(16)
C22 Nd1 C29 50.25(16)
C2 Nd1 C29 136.18(16)
C34 Nd1 C29 29.84(16)
C13 Nd1 C29 122.06(15)
C7 Nd1 C29 163.55(16)
C23 Nd1 C29 46.63(15)
B1 Nd1 Si1 130.4(2)
B2 Nd1 Si1 129.22(18)
C1 Nd1 Si1 32.91(11)
C22 Nd1 Si1 33.07(10)
C2 Nd1 Si1 56.92(11)
C34 Nd1 Si1 56.94(11)
C13 Nd1 Si1 55.15(10)
C7 Nd1 Si1 81.15(10)
C23 Nd1 Si1 54.96(9)
C29 Nd1 Si1 82.40(12)
B1 Nd1 H1BA 24.7
B2 Nd1 H1BA 90.2
C1 Nd1 H1BA 139.4
C22 Nd1 H1BA 115.0
C2 Nd1 H1BA 150.8
C34 Nd1 H1BA 84.2
C13 Nd1 H1BA 111.5
C7 Nd1 H1BA 122.7
C23 Nd1 H1BA 115.8
C29 Nd1 H1BA 70.1
Si1 Nd1 H1BA 135.0
B1 Nd1 H1BB 26.9
B2 Nd1 H1BB 83.8
C1 Nd1 H1BB 116.0
C22 Nd1 H1BB 152.9
C2 Nd1 H1BB 108.2
C34 Nd1 H1BB 123.6
C13 Nd1 H1BB 88.5
C7 Nd1 H1BB 79.3
C23 Nd1 H1BB 158.4
C29 Nd1 H1BB 114.4
Si1 Nd1 H1BB 142.4
H1BA Nd1 H1BB 44.3
B1 Nd1 H1BC 24.6
B2 Nd1 H1BC 124.2
C1 Nd1 H1BC 96.6
C22 Nd1 H1BC 110.9
C2 Nd1 H1BC 112.1
C34 Nd1 H1BC 86.4
C13 Nd1 H1BC 68.0
C7 Nd1 H1BC 91.5
C23 Nd1 H1BC 133.7
C29 Nd1 H1BC 93.2
Si1 Nd1 H1BC 106.4
H1BA Nd1 H1BC 43.5
H1BB Nd1 H1BC 42.8
B1 Nd1 H2BA 90.7
B2 Nd1 H2BA 23.9
C1 Nd1 H2BA 116.4
C22 Nd1 H2BA 137.6
C2 Nd1 H2BA 85.1
C34 Nd1 H2BA 148.3
C13 Nd1 H2BA 118.2
C7 Nd1 H2BA 73.0
C23 Nd1 H2BA 109.9
C29 Nd1 H2BA 119.7
Si1 Nd1 H2BA 134.7
H1BA Nd1 H2BA 90.3
H1BB Nd1 H2BA 67.9
H1BC Nd1 H2BA 110.6
B1 Nd1 H2BC 82.5
B2 Nd1 H2BC 24.8
C1 Nd1 H2BC 151.5
C22 Nd1 H2BC 117.7
C2 Nd1 H2BC 121.5
C34 Nd1 H2BC 110.4
C13 Nd1 H2BC 156.3
C7 Nd1 H2BC 113.0
C23 Nd1 H2BC 90.2
C29 Nd1 H2BC 80.6
Si1 Nd1 H2BC 143.1
H1BA Nd1 H2BC 67.3
H1BB Nd1 H2BC 74.5
H1BC Nd1 H2BC 107.0
H2BA Nd1 H2BC 40.1
B1 Nd1 H2BD 124.0
B2 Nd1 H2BD 23.8
C1 Nd1 H2BD 109.1
C22 Nd1 H2BD 97.0
C2 Nd1 H2BD 83.9
C34 Nd1 H2BD 113.1
C13 Nd1 H2BD 132.0
C7 Nd1 H2BD 91.4
C23 Nd1 H2BD 69.2
C29 Nd1 H2BD 93.0
Si1 Nd1 H2BD 105.5
H1BA Nd1 H2BD 110.8
H1BB Nd1 H2BD 106.9
H1BC Nd1 H2BD 148.0
H2BA Nd1 H2BD 40.8
H2BC Nd1 H2BD 43.6
C1 Si1 C22 102.9(2)
C1 Si1 C44 112.7(3)
C22 Si1 C44 112.1(2)
C1 Si1 C43 113.1(2)
C22 Si1 C43 112.6(3)
C44 Si1 C43 103.7(3)
C1 Si1 Nd1 51.28(15)
C22 Si1 Nd1 51.60(14)
C44 Si1 Nd1 127.56(18)
C43 Si1 Nd1 128.70(19)
C103 O1 C100 116.1(10)
C103 O1 Li1 126.2(8)
C100 O1 Li1 114.8(9)
C106 O2 C104 110.4(10)
C106 O2 Li1 125.2(8)
C104 O2 Li1 112.3(9)
C108 O3 C111 100.1(9)
C108 O3 Li1 133.9(8)
C111 O3 Li1 125.5(9)
C2 C1 C13 105.1(4)
C2 C1 Si1 127.5(4)
C13 C1 Si1 126.1(4)
C2 C1 Nd1 75.8(3)
C13 C1 Nd1 85.2(3)
Si1 C1 Nd1 95.81(19)
C3 C2 C7 117.6(5)
C3 C2 C1 133.0(5)
C7 C2 C1 109.4(4)
C3 C2 Nd1 107.9(3)
C7 C2 Nd1 85.4(3)
C1 C2 Nd1 72.9(3)
C4 C3 C2 121.2(5)
C4 C3 H3 119.4
C2 C3 H3 119.4
C3 C4 C5 118.8(5)
C3 C4 C14 122.5(5)
C5 C4 C14 118.7(5)
C6 C5 C4 122.5(5)
C6 C5 H5 118.8
C4 C5 H5 118.8
C5 C6 C7 118.9(5)
C5 C6 H6 120.6
C7 C6 H6 120.6
C6 C7 C8 131.2(5)
C6 C7 C2 120.9(5)
C8 C7 C2 107.8(4)
C6 C7 Nd1 120.0(4)
C8 C7 Nd1 81.1(3)
C2 C7 Nd1 65.7(3)
C9 C8 C13 119.9(5)
C9 C8 C7 131.8(5)
C13 C8 C7 107.9(4)
C10 C9 C8 119.2(5)
C10 C9 H9 120.4
C8 C9 H9 120.4
C9 C10 C11 122.4(5)
C9 C10 H10 118.8
C11 C10 H10 118.8
C12 C11 C10 119.1(5)
C12 C11 C18 122.5(5)
C10 C11 C18 118.3(5)
C11 C12 C13 120.5(5)
C11 C12 H12 119.7
C13 C12 H12 119.7
C12 C13 C8 118.6(4)
C12 C13 C1 131.5(5)
C8 C13 C1 109.7(4)
C12 C13 Nd1 123.4(3)
C8 C13 Nd1 82.3(3)
C1 C13 Nd1 65.1(3)
C16 C14 C4 109.2(5)
C16 C14 C15 108.2(6)
C4 C14 C15 111.9(5)
C16 C14 C17 110.5(6)
C4 C14 C17 110.3(5)
C15 C14 C17 106.8(6)
C14 C15 H15A 109.5
C14 C15 H15B 109.5
H15A C15 H15B 109.5
C14 C15 H15C 109.5
H15A C15 H15C 109.5
H15B C15 H15C 109.5
C14 C16 H16A 109.5
C14 C16 H16B 109.5
H16A C16 H16B 109.5
C14 C16 H16C 109.5
H16A C16 H16C 109.5
H16B C16 H16C 109.5
C14 C17 H17A 109.5
C14 C17 H17B 109.5
H17A C17 H17B 109.5
C14 C17 H17C 109.5
H17A C17 H17C 109.5
H17B C17 H17C 109.5
C20 C18 C21 107.5(5)
C20 C18 C11 108.8(5)
C21 C18 C11 112.4(4)
C20 C18 C19 108.7(5)
C21 C18 C19 109.3(5)
C11 C18 C19 110.0(5)
C18 C19 H19A 109.5
C18 C19 H19B 109.5
H19A C19 H19B 109.5
C18 C19 H19C 109.5
H19A C19 H19C 109.5
H19B C19 H19C 109.5
C18 C20 H20A 109.5
C18 C20 H20B 109.5
H20A C20 H20B 109.5
C18 C20 H20C 109.5
H20A C20 H20C 109.5
H20B C20 H20C 109.5
C18 C21 H21A 109.5
C18 C21 H21B 109.5
H21A C21 H21B 109.5
C18 C21 H21C 109.5
H21A C21 H21C 109.5
H21B C21 H21C 109.5
C34 C22 C23 104.7(4)
C34 C22 Si1 128.0(4)
C23 C22 Si1 126.0(4)
C34 C22 Nd1 75.6(3)
C23 C22 Nd1 86.2(3)
Si1 C22 Nd1 95.32(18)
C24 C23 C28 118.6(5)
C24 C23 C22 131.7(5)
C28 C23 C22 109.6(5)
C24 C23 Nd1 123.8(3)
C28 C23 Nd1 82.2(3)
C22 C23 Nd1 64.5(2)
C25 C24 C23 121.1(5)
C25 C24 H24 119.5
C23 C24 H24 119.5
C24 C25 C26 118.4(6)
C24 C25 C35 122.5(6)
C26 C25 C35 119.1(5)
C27 C26 C25 122.0(5)
C27 C26 H26 119.0
C25 C26 H26 119.0
C26 C27 C28 120.0(5)
C26 C27 H27 120.0
C28 C27 H27 120.0
C27 C28 C29 130.2(5)
C27 C28 C23 119.7(5)
C29 C28 C23 110.1(5)
C30 C29 C28 134.6(5)
C30 C29 C34 120.2(5)
C28 C29 C34 104.4(4)
C30 C29 Nd1 122.8(4)
C28 C29 Nd1 82.1(3)
C34 C29 Nd1 65.4(3)
C31 C30 C29 120.6(6)
C31 C30 H30 119.7
C29 C30 H30 119.7
C30 C31 C32 122.2(6)
C30 C31 H31 118.9
C32 C31 H31 118.9
C33 C32 C31 118.9(6)
C33 C32 C39 122.6(6)
C31 C32 C39 118.6(6)
C32 C33 C34 121.3(6)
C32 C33 H33 119.3
C34 C33 H33 119.3
C33 C34 C22 132.4(5)
C33 C34 C29 116.3(5)
C22 C34 C29 111.1(4)
C33 C34 Nd1 107.5(3)
C22 C34 Nd1 73.4(3)
C29 C34 Nd1 84.7(3)
C36 C35 C25 112.3(5)
C36 C35 C38 109.4(6)
C25 C35 C38 110.2(6)
C36 C35 C37 108.2(6)
C25 C35 C37 108.0(5)
C38 C35 C37 108.6(6)
C35 C36 H36A 109.5
C35 C36 H36B 109.5
H36A C36 H36B 109.5
C35 C36 H36C 109.5
H36A C36 H36C 109.5
H36B C36 H36C 109.5
C35 C37 H37A 109.5
C35 C37 H37B 109.5
H37A C37 H37B 109.5
C35 C37 H37C 109.5
H37A C37 H37C 109.5
H37B C37 H37C 109.5
C35 C38 H38A 109.5
C35 C38 H38B 109.5
H38A C38 H38B 109.5
C35 C38 H38C 109.5
H38A C38 H38C 109.5
H38B C38 H38C 109.5
C41 C39 C42 109.1(8)
C41 C39 C40 107.1(8)
C42 C39 C40 109.1(8)
C41 C39 C32 111.8(6)
C42 C39 C32 111.2(6)
C40 C39 C32 108.4(7)
C39 C40 H40A 109.5
C39 C40 H40B 109.5
H40A C40 H40B 109.5
C39 C40 H40C 109.5
H40A C40 H40C 109.5
H40B C40 H40C 109.5
C39 C41 H41A 109.5
C39 C41 H41B 109.5
H41A C41 H41B 109.5
C39 C41 H41C 109.5
H41A C41 H41C 109.5
H41B C41 H41C 109.5
C39 C42 H42A 109.5
C39 C42 H42B 109.5
H42A C42 H42B 109.5
C39 C42 H42C 109.5
H42A C42 H42C 109.5
H42B C42 H42C 109.5
Si1 C43 H43A 109.5
Si1 C43 H43B 109.5
H43A C43 H43B 109.5
Si1 C43 H43C 109.5
H43A C43 H43C 109.5
H43B C43 H43C 109.5
Si1 C44 H44A 109.5
Si1 C44 H44B 109.5
H44A C44 H44B 109.5
Si1 C44 H44C 109.5
H44A C44 H44C 109.5
H44B C44 H44C 109.5
C101 C100 O1 94.9(16)
C101 C100 H10A 112.8
O1 C100 H10A 112.8
C101 C100 H10B 112.8
O1 C100 H10B 112.8
H10A C100 H10B 110.2
C100 C101 C102 114.1(17)
C100 C101 H10C 108.7
C102 C101 H10C 108.7
C100 C101 H10D 108.7
C102 C101 H10D 108.7
H10C C101 H10D 107.6
C103 C102 C101 94.5(12)
C103 C102 H10E 112.8
C101 C102 H10E 112.8
C103 C102 H10F 112.8
C101 C102 H10F 112.8
H10E C102 H10F 110.3
O1 C103 C102 110.2(17)
O1 C103 H10G 109.6
C102 C103 H10G 109.6
O1 C103 H10H 109.6
C102 C103 H10H 109.6
H10G C103 H10H 108.1
O2 C104 C105 86.7(11)
O2 C104 H10I 114.2
C105 C104 H10I 114.2
O2 C104 H10J 114.2
C105 C104 H10J 114.2
H10I C104 H10J 111.4
C104 C105 H10K 109.5
C104 C105 H10L 109.5
H10K C105 H10L 109.5
C104 C105 H10M 109.5
H10K C105 H10M 109.5
H10L C105 H10M 109.5
C107 C106 O2 117.3(8)
C107 C106 H10N 108.0
O2 C106 H10N 108.0
C107 C106 H10P 108.0
O2 C106 H10P 108.0
H10N C106 H10P 107.2
C106 C107 H10Q 109.5
C106 C107 H10R 109.5
H10Q C107 H10R 109.5
C106 C107 H10S 109.5
H10Q C107 H10S 109.5
H10R C107 H10S 109.5
O3 C108 C109 103.4(12)
O3 C108 H10T 111.1
C109 C108 H10T 111.1
O3 C108 H10U 111.1
C109 C108 H10U 111.1
H10T C108 H10U 109.0
C110 C109 C108 107.1(12)
C110 C109 C111 38.0(11)
C108 C109 C111 73.2(9)
C110 C109 H10V 110.3
C108 C109 H10V 110.3
C111 C109 H10V 139.7
C110 C109 H10W 110.3
C108 C109 H10W 110.3
C111 C109 H10W 107.2
H10V C109 H10W 108.6
C111 C110 C109 93.4(16)
C111 C110 H11A 113.0
C109 C110 H11A 113.0
C111 C110 H11B 113.0
C109 C110 H11B 113.0
H11A C110 H11B 110.4
C110 C111 O3 126(2)
C110 C111 C109 48.6(10)
O3 C111 C109 83.2(11)
C110 C111 H11C 105.9
O3 C111 H11C 105.9
C109 C111 H11C 100.2
C110 C111 H11D 105.9
O3 C111 H11D 105.9
C109 C111 H11D 148.1
H11C C111 H11D 106.2
Nd1 B1 H1BA 66.3
Nd1 B1 H1BB 69.7
H1BA B1 H1BB 106.9
Nd1 B1 H1BC 61.0
H1BA B1 H1BC 105.8
H1BB B1 H1BC 99.7
Nd1 B1 H1BD 177.1
H1BA B1 H1BD 111.1
H1BB B1 H1BD 112.7
H1BC B1 H1BD 119.5
Li1 B2 Nd1 134.3(5)
Li1 B2 H2BA 101.5
Nd1 B2 H2BA 65.7
Li1 B2 H2BB 51.2
Nd1 B2 H2BB 174.4
H2BA B2 H2BB 114.1
Li1 B2 H2BC 69.5
Nd1 B2 H2BC 70.6
H2BA B2 H2BC 100.9
H2BB B2 H2BC 114.6
Li1 B2 H2BD 149.8
Nd1 B2 H2BD 70.2
H2BA B2 H2BD 106.1
H2BB B2 H2BD 105.0
H2BC B2 H2BD 116.1
O1 Li1 O3 111.0(7)
O1 Li1 O2 106.4(6)
O3 Li1 O2 112.7(8)
O1 Li1 B2 108.1(7)
O3 Li1 B2 103.5(6)
O2 Li1 B2 115.1(6)
O1 Li1 H2BB 132.0
O3 Li1 H2BB 93.9
O2 Li1 H2BB 100.1
B2 Li1 H2BB 24.1
B4 Nd2A C66 123.8(3)
B4 Nd2A C78 128.5(3)
C66 Nd2A C78 31.53(16)
B4 Nd2A B3 100.3(3)
C66 Nd2A B3 125.4(2)
C78 Nd2A B3 96.66(19)
B4 Nd2A C45 132.9(3)
C66 Nd2A C45 66.20(15)
C78 Nd2A C45 85.33(15)
B3 Nd2A C45 107.8(2)
B4 Nd2A C46 102.5(3)
C66 Nd2A C46 86.77(15)
C78 Nd2A C46 113.02(15)
B3 Nd2A C46 115.7(2)
C45 Nd2A C46 30.96(15)
B4 Nd2A C67 93.8(3)
C66 Nd2A C67 30.05(14)
C78 Nd2A C67 48.56(15)
B3 Nd2A C67 141.99(19)
C45 Nd2A C67 86.80(15)
C46 Nd2A C67 95.05(16)
B4 Nd2A C73 100.2(3)
C66 Nd2A C73 50.18(15)
C78 Nd2A C73 29.52(15)
B3 Nd2A C73 95.45(19)
C45 Nd2A C73 113.54(15)
C46 Nd2A C73 136.84(15)
C67 Nd2A C73 47.06(15)
B4 Nd2A C72 82.5(3)
C66 Nd2A C72 48.50(14)
C78 Nd2A C72 47.33(14)
B3 Nd2A C72 119.98(19)
C45 Nd2A C72 112.93(15)
C46 Nd2A C72 122.11(16)
C67 Nd2A C72 27.66(15)
C73 Nd2A C72 27.97(15)
B4 Nd2A Si2 136.8(3)
C66 Nd2A Si2 33.01(11)
C78 Nd2A Si2 56.44(11)
B3 Nd2A Si2 122.61(18)
C45 Nd2A Si2 33.20(11)
C46 Nd2A Si2 56.67(11)
C67 Nd2A Si2 56.21(10)
C73 Nd2A Si2 81.84(11)
C72 Nd2A Si2 80.37(10)
B4 Nd2A H3BB 82.5
C66 Nd2A H3BB 149.4
C78 Nd2A H3BB 121.1
B3 Nd2A H3BB 24.5
C45 Nd2A H3BB 109.3
C46 Nd2A H3BB 103.7
C67 Nd2A H3BB 161.2
C73 Nd2A H3BB 115.3
C72 Nd2A H3BB 133.8
Si2 Nd2A H3BB 135.9
B4 Nd2A H3BC 91.4
C66 Nd2A H3BC 114.3
C78 Nd2A H3BC 82.7
B3 Nd2A H3BC 26.6
C45 Nd2A H3BC 128.8
C46 Nd2A H3BC 142.3
C67 Nd2A H3BC 119.1
C73 Nd2A H3BC 72.3
C72 Nd2A H3BC 94.1
Si2 Nd2A H3BC 129.0
H3BB Nd2A H3BC 43.1
B4 Nd2A H3BD 120.7
C66 Nd2A H3BD 110.2
C78 Nd2A H3BD 86.8
B3 Nd2A H3BD 21.1
C45 Nd2A H3BD 88.5
C46 Nd2A H3BD 103.2
C67 Nd2A H3BD 135.3
C73 Nd2A H3BD 95.9
C72 Nd2A H3BD 123.7
Si2 Nd2A H3BD 101.7
H3BB Nd2A H3BD 39.7
H3BC Nd2A H3BD 41.4
B4 Nd2A H4BA 26.2
C66 Nd2A H4BA 144.4
C78 Nd2A H4BA 154.3
B3 Nd2A H4BA 88.8
C45 Nd2A H4BA 117.0
C46 Nd2A H4BA 86.6
C67 Nd2A H4BA 116.2
C73 Nd2A H4BA 125.1
C72 Nd2A H4BA 108.6
Si2 Nd2A H4BA 138.5
H3BB Nd2A H4BA 65.9
H3BC Nd2A H4BA 91.5
H3BD Nd2A H4BA 105.4
B4 Nd2A H4BB 25.0
C66 Nd2A H4BB 123.0
C78 Nd2A H4BB 112.7
B3 Nd2A H4BB 83.8
C45 Nd2A H4BB 157.8
C46 Nd2A H4BB 127.0
C67 Nd2A H4BB 95.5
C73 Nd2A H4BB 83.2
C72 Nd2A H4BB 74.7
Si2 Nd2A H4BB 150.7
H3BB Nd2A H4BB 73.4
H3BC Nd2A H4BB 68.7
H3BD Nd2A H4BB 104.8
H4BA Nd2A H4BB 42.8
B4 Nd2A H4BC 25.5
C66 Nd2A H4BC 100.9
C78 Nd2A H4BC 115.8
B3 Nd2A H4BC 125.7
C45 Nd2A H4BC 116.7
C46 Nd2A H4BC 91.1
C67 Nd2A H4BC 72.0
C73 Nd2A H4BC 94.0
C72 Nd2A H4BC 69.1
Si2 Nd2A H4BC 111.6
H3BB Nd2A H4BC 107.4
H3BC Nd2A H4BC 113.3
H3BD Nd2A H4BC 146.2
H4BA Nd2A H4BC 44.3
H4BB Nd2A H4BC 44.6
C66 Si2 C45 103.8(2)
C66 Si2 C87 112.6(2)
C45 Si2 C87 113.1(3)
C66 Si2 C88 111.8(3)
C45 Si2 C88 111.8(3)
C87 Si2 C88 104.0(3)
C66 Si2 Nd2A 50.75(15)
C45 Si2 Nd2A 53.06(18)
C87 Si2 Nd2A 130.4(2)
C88 Si2 Nd2A 125.5(2)
C116 O4 C119 114.0(13)
C116 O4 Li2 122.8(9)
C119 O4 Li2 121.6(12)
C123 O5 C120 112.3(8)
C123 O5 Li2 124.3(7)
C120 O5 Li2 123.1(8)
C112 O6 C115 109.2(11)
C112 O6 Li2 122.8(9)
C115 O6 Li2 122.0(10)
C46 C45 C57 104.7(4)
C46 C45 Si2 126.3(4)
C57 C45 Si2 129.0(4)
C46 C45 Nd2A 74.7(3)
C57 C45 Nd2A 98.1(3)
Si2 C45 Nd2A 93.7(2)
C47 C46 C51 118.3(5)
C47 C46 C45 132.1(5)
C51 C46 C45 109.4(5)
C47 C46 Nd2A 95.4(4)
C51 C46 Nd2A 96.5(4)
C45 C46 Nd2A 74.4(3)
C48 C47 C46 120.9(6)
C48 C47 H47 119.5
C46 C47 H47 119.5
C47 C48 C49 118.6(6)
C47 C48 C58 121.8(7)
C49 C48 C58 119.6(6)
C50 C49 C48 122.3(5)
C50 C49 H49 118.8
C48 C49 H49 118.8
C49 C50 C51 121.0(6)
C49 C50 H50 119.5
C51 C50 H50 119.5
C50 C51 C52 133.7(6)
C50 C51 C46 118.6(6)
C52 C51 C46 107.4(4)
C53 C52 C51 131.5(5)
C53 C52 C57 119.4(6)
C51 C52 C57 109.1(5)
C54 C53 C52 120.3(6)
C54 C53 H53 119.8
C52 C53 H53 119.8
C53 C54 C55 121.4(6)
C53 C54 H54 119.3
C55 C54 H54 119.3
C56 C55 C54 119.3(6)
C56 C55 C62 122.9(6)
C54 C55 C62 117.8(6)
C55 C56 C57 121.0(5)
C55 C56 H56 119.5
C57 C56 H56 119.5
C56 C57 C52 118.6(5)
C56 C57 C45 132.3(5)
C52 C57 C45 109.2(5)
C59 C58 C60 112.9(12)
C59 C58 C48 112.7(6)
C60 C58 C48 109.5(6)
C59 C58 C61 107.5(10)
C60 C58 C61 106.8(8)
C48 C58 C61 107.0(10)
C58 C59 H59A 109.5
C58 C59 H59B 109.5
H59A C59 H59B 109.5
C58 C59 H59C 109.5
H59A C59 H59C 109.5
H59B C59 H59C 109.5
C58 C60 H60A 109.5
C58 C60 H60B 109.5
H60A C60 H60B 109.5
C58 C60 H60C 109.5
H60A C60 H60C 109.5
H60B C60 H60C 109.5
C58 C61 H61A 109.5
C58 C61 H61B 109.5
H61A C61 H61B 109.5
C58 C61 H61C 109.5
H61A C61 H61C 109.5
H61B C61 H61C 109.5
C65 C62 C55 112.6(6)
C65 C62 C64 108.9(6)
C55 C62 C64 109.4(8)
C65 C62 C63 107.2(8)
C55 C62 C63 109.4(5)
C64 C62 C63 109.4(7)
C62 C63 H63A 109.5
C62 C63 H63B 109.5
H63A C63 H63B 109.5
C62 C63 H63C 109.5
H63A C63 H63C 109.5
H63B C63 H63C 109.5
C62 C64 H64A 109.5
C62 C64 H64B 109.5
H64A C64 H64B 109.5
C62 C64 H64C 109.5
H64A C64 H64C 109.5
H64B C64 H64C 109.5
C62 C65 H65A 109.5
C62 C65 H65B 109.5
H65A C65 H65B 109.5
C62 C65 H65C 109.5
H65A C65 H65C 109.5
H65B C65 H65C 109.5
C78 C66 C67 104.6(4)
C78 C66 Si2 125.0(4)
C67 C66 Si2 128.8(4)
C78 C66 Nd2A 75.0(3)
C67 C66 Nd2A 84.2(3)
Si2 C66 Nd2A 96.24(18)
C72 C67 C68 117.9(5)
C72 C67 C66 110.1(5)
C68 C67 C66 131.8(5)
C72 C67 Nd2A 81.5(3)
C68 C67 Nd2A 124.7(3)
C66 C67 Nd2A 65.8(3)
C69 C68 C67 121.4(5)
C69 C68 H68 119.3
C67 C68 H68 119.3
C68 C69 C70 118.5(5)
C68 C69 C79 123.8(6)
C70 C69 C79 117.5(5)
C71 C70 C69 122.2(5)
C71 C70 H70 118.9
C69 C70 H70 118.9
C70 C71 C72 119.0(5)
C70 C71 H71 120.5
C72 C71 H71 120.5
C71 C72 C67 121.0(5)
C71 C72 C73 130.9(5)
C67 C72 C73 107.9(5)
C71 C72 Nd2A 128.4(4)
C67 C72 Nd2A 70.8(3)
C73 C72 Nd2A 70.9(3)
C74 C73 C78 120.6(5)
C74 C73 C72 132.1(5)
C78 C73 C72 107.1(5)
C74 C73 Nd2A 120.2(4)
C78 C73 Nd2A 66.5(3)
C72 C73 Nd2A 81.1(3)
C75 C74 C73 119.5(5)
C75 C74 H74 120.2
C73 C74 H74 120.2
C74 C75 C76 122.0(5)
C74 C75 H75 119.0
C76 C75 H75 119.0
C77 C76 C75 119.2(5)
C77 C76 C83 122.3(5)
C75 C76 C83 118.5(5)
C76 C77 C78 121.3(5)
C76 C77 H77 119.4
C78 C77 H77 119.4
C73 C78 C77 117.3(5)
C73 C78 C66 110.2(4)
C77 C78 C66 132.5(5)
C73 C78 Nd2A 84.0(3)
C77 C78 Nd2A 108.7(3)
C66 C78 Nd2A 73.5(3)
C81 C79 C82 109.3(6)
C81 C79 C69 112.5(5)
C82 C79 C69 109.8(6)
C81 C79 C80 107.2(6)
C82 C79 C80 110.3(6)
C69 C79 C80 107.6(5)
C79 C80 H80A 109.5
C79 C80 H80B 109.5
H80A C80 H80B 109.5
C79 C80 H80C 109.5
H80A C80 H80C 109.5
H80B C80 H80C 109.5
C79 C81 H81A 109.5
C79 C81 H81B 109.5
H81A C81 H81B 109.5
C79 C81 H81C 109.5
H81A C81 H81C 109.5
H81B C81 H81C 109.5
C79 C82 H82A 109.5
C79 C82 H82B 109.5
H82A C82 H82B 109.5
C79 C82 H82C 109.5
H82A C82 H82C 109.5
H82B C82 H82C 109.5
C85 C83 C76 111.4(5)
C85 C83 C84 108.3(6)
C76 C83 C84 109.9(6)
C85 C83 C86 108.8(6)
C76 C83 C86 109.0(5)
C84 C83 C86 109.3(6)
C83 C84 H84A 109.5
C83 C84 H84B 109.5
H84A C84 H84B 109.5
C83 C84 H84C 109.5
H84A C84 H84C 109.5
H84B C84 H84C 109.5
C83 C85 H85A 109.5
C83 C85 H85B 109.5
H85A C85 H85B 109.5
C83 C85 H85C 109.5
H85A C85 H85C 109.5
H85B C85 H85C 109.5
C83 C86 H86A 109.5
C83 C86 H86B 109.5
H86A C86 H86B 109.5
C83 C86 H86C 109.5
H86A C86 H86C 109.5
H86B C86 H86C 109.5
Si2 C87 H87A 109.5
Si2 C87 H87B 109.5
H87A C87 H87B 109.5
Si2 C87 H87C 109.5
H87A C87 H87C 109.5
H87B C87 H87C 109.5
Si2 C88 H88A 109.5
Si2 C88 H88B 109.5
H88A C88 H88B 109.5
Si2 C88 H88C 109.5
H88A C88 H88C 109.5
H88B C88 H88C 109.5
O6 C112 C113 108.5(17)
O6 C112 H11E 110.0
C113 C112 H11E 110.0
O6 C112 H11F 110.0
C113 C112 H11F 110.0
H11E C112 H11F 108.4
C112 C113 C114 100.0(12)
C112 C113 H11G 111.8
C114 C113 H11G 111.8
C112 C113 H11H 111.8
C114 C113 H11H 111.8
H11G C113 H11H 109.5
C115 C114 C113 105.7(16)
C115 C114 H11I 110.6
C113 C114 H11I 110.6
C115 C114 H11J 110.6
C113 C114 H11J 110.6
H11I C114 H11J 108.7
C114 C115 O6 104.0(15)
C114 C115 H11K 111.0
O6 C115 H11K 111.0
C114 C115 H11L 111.0
O6 C115 H11L 111.0
H11K C115 H11L 109.0
O4 C116 C117 115.1(16)
O4 C116 H11M 108.5
C117 C116 H11M 108.5
O4 C116 H11N 108.5
C117 C116 H11N 108.5
H11M C116 H11N 107.5
C118 C117 C116 102.6(16)
C118 C117 H11P 111.3
C116 C117 H11P 111.2
C118 C117 H11Q 111.3
C116 C117 H11Q 111.2
H11P C117 H11Q 109.2
C117 C118 C119 109.3(14)
C117 C118 H11R 109.8
C119 C118 H11R 109.8
C117 C118 H11S 109.8
C119 C118 H11S 109.8
H11R C118 H11S 108.3
O4 C119 C118 93.2(16)
O4 C119 H11T 113.1
C118 C119 H11T 113.1
O4 C119 H11U 113.1
C118 C119 H11U 113.1
H11T C119 H11U 110.5
O5 C120 C121 97.5(13)
O5 C120 H12A 112.3
C121 C120 H12A 112.3
O5 C120 H12B 112.3
C121 C120 H12B 112.3
H12A C120 H12B 109.9
C120 C121 C122 104.4(14)
C120 C121 H12C 110.9
C122 C121 H12C 110.9
C120 C121 H12D 110.9
C122 C121 H12D 110.9
H12C C121 H12D 108.9
C123 C122 C121 100.0(18)
C123 C122 H12E 111.8
C121 C122 H12E 111.8
C123 C122 H12F 111.8
C121 C122 H12F 111.8
H12E C122 H12F 109.5
C122 C123 O5 113.2(17)
C122 C123 H12G 108.9
O5 C123 H12G 108.9
C122 C123 H12H 108.9
O5 C123 H12H 108.9
H12G C123 H12H 107.8
Li2 B3 Nd2A 135.2(5)
Li2 B3 H3BA 48.4
Nd2A B3 H3BA 174.1
Li2 B3 H3BB 63.6
Nd2A B3 H3BB 74.9
H3BA B3 H3BB 110.1
Li2 B3 H3BC 109.5
Nd2A B3 H3BC 66.3
H3BA B3 H3BC 108.6
H3BB B3 H3BC 106.7
Li2 B3 H3BD 145.5
Nd2A B3 H3BD 64.1
H3BA B3 H3BD 115.7
H3BB B3 H3BD 110.4
H3BC B3 H3BD 104.7
Nd2A B4 H4BA 63.3
Nd2A B4 H4BB 70.4
H4BA B4 H4BB 101.7
Nd2A B4 H4BC 65.8
H4BA B4 H4BC 102.4
H4BB B4 H4BC 111.4
Nd2A B4 H4BD 172.7
H4BA B4 H4BD 111.9
H4BB B4 H4BD 116.7
H4BC B4 H4BD 111.5
O6 Li2 O5 107.2(8)
O6 Li2 O4 107.0(7)
O5 Li2 O4 115.0(8)
O6 Li2 B3 110.8(7)
O5 Li2 B3 108.4(6)
O4 Li2 B3 108.4(7)
O6 Li2 H3BA 134.1
O5 Li2 H3BA 95.4
O4 Li2 H3BA 98.2
B3 Li2 H3BA 23.5
O6 Li2 H3BB 86.0
O5 Li2 H3BB 126.9
O4 Li2 H3BB 108.9
B3 Li2 H3BB 26.4
H3BA Li2 H3BB 49.2

loop_
_geom_bond_atom_site_label_1
_geom_bond_atom_site_label_2
_geom_bond_distance
Nd1 B1 2.589(8)
Nd1 B2 2.660(7)
Nd1 C1 2.672(5)
Nd1 C22 2.682(5)
Nd1 C2 2.710(5)
Nd1 C34 2.712(5)
Nd1 C13 2.934(5)
Nd1 C7 2.964(5)
Nd1 C23 2.964(5)
Nd1 C29 2.969(5)
Nd1 Si1 3.4069(13)
Nd1 H1BA 2.3721
Nd1 H1BB 2.4445
Nd1 H1BC 2.2707
Nd1 H2BA 2.4236
Nd1 H2BC 2.5196
Nd1 H2BD 2.5084
Si1 C1 1.861(5)
Si1 C22 1.867(5)
Si1 C44 1.871(5)
Si1 C43 1.874(5)
O1 C103 1.377(14)
O1 C100 1.57(2)
O1 Li1 1.890(15)
O2 C106 1.441(11)
O2 C104 1.4502(10)
O2 Li1 1.943(14)
O3 C108 1.355(12)
O3 C111 1.361(19)
O3 Li1 1.915(14)
C1 C2 1.455(7)
C1 C13 1.460(7)
C2 C3 1.418(7)
C2 C7 1.439(7)
C3 C4 1.385(7)
C3 H3 0.9500
C4 C5 1.417(8)
C4 C14 1.525(8)
C5 C6 1.366(8)
C5 H5 0.9500
C6 C7 1.402(7)
C6 H6 0.9500
C7 C8 1.433(8)
C8 C9 1.415(7)
C8 C13 1.428(7)
C9 C10 1.359(8)
C9 H9 0.9500
C10 C11 1.414(8)
C10 H10 0.9500
C11 C12 1.379(7)
C11 C18 1.536(8)
C12 C13 1.421(7)
C12 H12 0.9500
C14 C16 1.522(10)
C14 C15 1.529(9)
C14 C17 1.536(9)
C15 H15A 0.9800
C15 H15B 0.9800
C15 H15C 0.9800
C16 H16A 0.9800
C16 H16B 0.9800
C16 H16C 0.9800
C17 H17A 0.9800
C17 H17B 0.9800
C17 H17C 0.9800
C18 C20 1.530(8)
C18 C21 1.534(9)
C18 C19 1.541(9)
C19 H19A 0.9800
C19 H19B 0.9800
C19 H19C 0.9800
C20 H20A 0.9800
C20 H20B 0.9800
C20 H20C 0.9800
C21 H21A 0.9800
C21 H21B 0.9800
C21 H21C 0.9800
C22 C34 1.442(7)
C22 C23 1.454(7)
C23 C24 1.421(8)
C23 C28 1.435(7)
C24 C25 1.381(7)
C24 H24 0.9500
C25 C26 1.431(9)
C25 C35 1.535(9)
C26 C27 1.361(9)
C26 H26 0.9500
C27 C28 1.403(8)
C27 H27 0.9500
C28 C29 1.430(8)
C29 C30 1.365(8)
C29 C34 1.484(7)
C30 C31 1.345(9)
C30 H30 0.9500
C31 C32 1.429(9)
C31 H31 0.9500
C32 C33 1.372(8)
C32 C39 1.540(9)
C33 C34 1.424(8)
C33 H33 0.9500
C35 C36 1.516(10)
C35 C38 1.539(10)
C35 C37 1.549(9)
C36 H36A 0.9800
C36 H36B 0.9800
C36 H36C 0.9800
C37 H37A 0.9800
C37 H37B 0.9800
C37 H37C 0.9800
C38 H38A 0.9800
C38 H38B 0.9800
C38 H38C 0.9800
C39 C41 1.506(12)
C39 C42 1.510(11)
C39 C40 1.531(13)
C40 H40A 0.9800
C40 H40B 0.9800
C40 H40C 0.9800
C41 H41A 0.9800
C41 H41B 0.9800
C41 H41C 0.9800
C42 H42A 0.9800
C42 H42B 0.9800
C42 H42C 0.9800
C43 H43A 0.9800
C43 H43B 0.9800
C43 H43C 0.9800
C44 H44A 0.9800
C44 H44B 0.9800
C44 H44C 0.9800
C100 C101 1.32(2)
C100 H10A 0.9900
C100 H10B 0.9900
C101 C102 1.73(3)
C101 H10C 0.9900
C101 H10D 0.9900
C102 C103 1.397(19)
C102 H10E 0.9900
C102 H10F 0.9900
C103 H10G 0.9900
C103 H10H 0.9900
C104 C105 1.489(9)
C104 H10I 0.9900
C104 H10J 0.9900
C105 H10K 0.9800
C105 H10L 0.9800
C105 H10M 0.9800
C106 C107 1.435(14)
C106 H10N 0.9900
C106 H10P 0.9900
C107 H10Q 0.9800
C107 H10R 0.9800
C107 H10S 0.9800
C108 C109 1.494(17)
C108 H10T 0.9900
C108 H10U 0.9900
C109 C110 1.46(2)
C109 C111 1.94(2)
C109 H10V 0.9900
C109 H10W 0.9900
C110 C111 1.20(2)
C110 H11A 0.9900
C110 H11B 0.9900
C111 H11C 0.9900
C111 H11D 0.9900
B1 H1BA 1.0801
B1 H1BB 1.1787
B1 H1BC 1.0799
B1 H1BD 0.9906
B2 Li1 2.518(14)
B2 H2BA 1.0773
B2 H2BB 1.0626
B2 H2BC 1.1221
B2 H2BD 1.0780
Li1 H2BB 2.0284
Nd2A B4 2.581(9)
Nd2A C66 2.646(5)
Nd2A C78 2.666(5)
Nd2A B3 2.671(8)
Nd2A C45 2.721(6)
Nd2A C46 2.725(6)
Nd2A C67 2.887(5)
Nd2A C73 2.892(5)
Nd2A C72 3.023(5)
Nd2A Si2 3.3971(14)
Nd2A H3BB 2.6139
Nd2A H3BC 2.4489
Nd2A H3BD 2.4113
Nd2A H4BA 2.3052
Nd2A H4BB 2.4417
Nd2A H4BC 2.3546
Si2 C66 1.862(5)
Si2 C45 1.864(5)
Si2 C87 1.871(5)
Si2 C88 1.876(6)
O4 C116 1.328(18)
O4 C119 1.478(17)
O4 Li2 1.945(16)
O5 C123 1.432(13)
O5 C120 1.446(11)
O5 Li2 1.908(14)
O6 C112 1.410(17)
O6 C115 1.508(17)
O6 Li2 1.870(17)
C45 C46 1.454(7)
C45 C57 1.461(7)
C46 C47 1.416(8)
C46 C51 1.448(8)
C47 C48 1.399(8)
C47 H47 0.9500
C48 C49 1.400(10)
C48 C58 1.536(10)
C49 C50 1.352(9)
C49 H49 0.9500
C50 C51 1.404(7)
C50 H50 0.9500
C51 C52 1.406(9)
C52 C53 1.403(9)
C52 C57 1.428(7)
C53 C54 1.362(10)
C53 H53 0.9500
C54 C55 1.405(9)
C54 H54 0.9500
C55 C56 1.378(8)
C55 C62 1.542(9)
C56 C57 1.410(7)
C56 H56 0.9500
C58 C59 1.457(13)
C58 C60 1.500(14)
C58 C61 1.580(18)
C59 H59A 0.9800
C59 H59B 0.9800
C59 H59C 0.9800
C60 H60A 0.9800
C60 H60B 0.9800
C60 H60C 0.9800
C61 H61A 0.9800
C61 H61B 0.9800
C61 H61C 0.9800
C62 C65 1.525(11)
C62 C64 1.545(13)
C62 C63 1.546(10)
C63 H63A 0.9800
C63 H63B 0.9800
C63 H63C 0.9800
C64 H64A 0.9800
C64 H64B 0.9800
C64 H64C 0.9800
C65 H65A 0.9800
C65 H65B 0.9800
C65 H65C 0.9800
C66 C78 1.444(7)
C66 C67 1.453(7)
C67 C72 1.419(8)
C67 C68 1.421(7)
C68 C69 1.379(8)
C68 H68 0.9500
C69 C70 1.427(9)
C69 C79 1.537(8)
C70 C71 1.359(8)
C70 H70 0.9500
C71 C72 1.411(7)
C71 H71 0.9500
C72 C73 1.435(8)
C73 C74 1.408(8)
C73 C78 1.433(7)
C74 C75 1.361(8)
C74 H74 0.9500
C75 C76 1.418(8)
C75 H75 0.9500
C76 C77 1.373(8)
C76 C83 1.531(8)
C77 C78 1.433(7)
C77 H77 0.9500
C79 C81 1.516(10)
C79 C82 1.534(10)
C79 C80 1.541(9)
C80 H80A 0.9800
C80 H80B 0.9800
C80 H80C 0.9800
C81 H81A 0.9800
C81 H81B 0.9800
C81 H81C 0.9800
C82 H82A 0.9800
C82 H82B 0.9800
C82 H82C 0.9800
C83 C85 1.524(10)
C83 C84 1.533(10)
C83 C86 1.537(8)
C84 H84A 0.9800
C84 H84B 0.9800
C84 H84C 0.9800
C85 H85A 0.9800
C85 H85B 0.9800
C85 H85C 0.9800
C86 H86A 0.9800
C86 H86B 0.9800
C86 H86C 0.9800
C87 H87A 0.9800
C87 H87B 0.9800
C87 H87C 0.9800
C88 H88A 0.9800
C88 H88B 0.9800
C88 H88C 0.9800
C112 C113 1.43(2)
C112 H11E 0.9900
C112 H11F 0.9900
C113 C114 1.60(3)
C113 H11G 0.9900
C113 H11H 0.9900
C114 C115 1.39(2)
C114 H11I 0.9900
C114 H11J 0.9900
C115 H11K 0.9900
C115 H11L 0.9900
C116 C117 1.444(17)
C116 H11M 0.9900
C116 H11N 0.9900
C117 C118 1.41(2)
C117 H11P 0.9900
C117 H11Q 0.9900
C118 C119 1.71(3)
C118 H11R 0.9900
C118 H11S 0.9900
C119 H11T 0.9900
C119 H11U 0.9900
C120 C121 1.56(2)
C120 H12A 0.9900
C120 H12B 0.9900
C121 C122 1.72(3)
C121 H12C 0.9900
C121 H12D 0.9900
C122 C123 1.19(2)
C122 H12E 0.9900
C122 H12F 0.9900
C123 H12G 0.9900
C123 H12H 0.9900
B3 Li2 2.530(14)
B3 H3BA 1.0601
B3 H3BB 1.1246
B3 H3BC 1.1980
B3 H3BD 0.9649
B4 H4BA 1.1411
B4 H4BB 1.0956
B4 H4BC 1.1125
B4 H4BD 0.9729
Li2 H3BA 1.9909
Li2 H3BB 2.2660
